data_2000150
loop_
_publ_author_name
'Khoo, L. E.'
'Chen, X.-M.'
'Mak, T. C. W.'

_publ_section_title
;
 Structure of a new form of triphenyltin(IV) isothiocyanate
;
_journal_issue 12
_journal_name_full 'Acta Crystallographica Section C'
_journal_page_first 2647
_journal_page_last 2649
_journal_paper_doi 10.1107/S0108270191007710
_journal_volume 47
_journal_year 1991
_chemical_formula_moiety '3(C6 H5),C1 N1 S1 Sn1'
_chemical_formula_sum 'C19 H15 N S Sn'
_chemical_formula_weight 408.10
_symmetry_cell_setting orthorhombic
_symmetry_space_group_name_Hall 'P 2c -2n'
_symmetry_space_group_name_H-M 'P n a 21'
_cell_angle_alpha 90
_cell_angle_beta 90
_cell_angle_gamma 90
_cell_formula_units_Z 4
_cell_length_a 8.966(2)
_cell_length_b 14.552(5)
_cell_length_c 13.085(4)
_cell_volume 1707.2(9)
_diffrn_radiation_type Mo
_diffrn_radiation_wavelength 0.71073
_exptl_absorpt_coefficient_mu 1.66
_exptl_crystal_density_diffrn 1.587
_exptl_crystal_F_000 808
_cod_data_source_file as0502.cif
_cod_data_source_block as0502a
_cod_original_cell_volume 1707.4(7)
_cod_original_formula_sum 'C19 H15 N1 S1 Sn1'
_cod_database_code 2000150

loop_
_atom_site_label
_atom_site_fract_x
_atom_site_fract_y
_atom_site_fract_z
_atom_site_U_iso_or_equiv
Sn(1) .06230(10) -.00050(10) .0 .04570(10)
S(1) -.2456(4) -.0051(6) -.3171(3) .084(2)
C(1) -.1374(15) .0045(15) -.2213(12) .055(6)
N(1) -.0635(14) .0080(16) -.1490(10) .067(5)
C(11) -.1118(9) .0684(7) .0783(8) .043(4)
C(12) -.1277 .1633 .0679 .050(5)
C(13) -.2478 .2081 .1139 .061(5)
C(14) -.3519 .1580 .1703 .065(5)
C(15) -.3359 .0631 .1807 .058(5)
C(16) -.2159 .0183 .1347 .055(5)
C(21) .2424(10) .0732(7) -.0681(8) .039(4)
C(22) .2123 .1391 -.1427 .060(5)
C(23) .3294 .1835 -.1926 .068(5)
C(24) .4766 .1619 -.1680 .066(6)
C(25) .5068 .0960 -.0934 .060(5)
C(26) .3896 .0516 -.0435 .055(5)
C(31) .0798(12) -.1460(6) -.0081(13) .050(4)
C(32) .1542 -.1809 -.0933 .089(7)
C(33) .1689 -.2756 -.1061 .110(9)
C(34) .1092 -.3355 -.0336 .081(7)
C(35) .0348 -.3007 .0516 .095(8)
C(36) .0201 -.2059 .0644 .075(6)
H(12) -.0561 .1977 .0292 ?
H(13) -.2587 .2734 .1068 ?
H(14) -.4345 .1889 .2019 ?
H(15) -.4076 .0287 .2195 ?
H(16) -.2049 -.0470 .1418 ?
H(22) .1109 .1540 -.1597 ?
H(23) .3087 .2289 -.2439 ?
H(24) .5573 .1924 -.2023 ?
H(25) .6081 .0811 -.0764 ?
H(26) .4104 .0062 .0078 ?
H(32) .1953 -.1396 -.1432 ?
H(33) .2201 -.2996 -.1647 ?
H(34) .1193 -.4007 -.0424 ?
H(35) -.0063 -.3419 .1015 ?
H(36) -.0312 -.1820 .1231 ?

loop_
_geom_bond_atom_site_label_1
_geom_bond_atom_site_label_2
_geom_bond_distance
Sn(1) C(11) 2.120(9)
Sn(1) C(21) 2.130(10)
Sn(1) C(31) 2.125(9)
Sn(1) N(1) 2.260(10)
S(1) C(1) 1.58(2)
C(1) N(1) 1.16(2)
